data_7027651
loop_
_publ_author_name
'Bruce, Michael I.'
'Hall, Ben C.'
'Kelly, Brian D.'
'Low, Paul J.'
'Skelton, Brian W.'
'White, Allan H.'

_publ_section_title
;
 An efficient synthesis of polyynyl and polyynediyl complexes of
 ruthenium(II)&#x200A;&#x2020;
;
_journal_issue 21
_journal_name_full 'Journal of the Chemical Society, Dalton Transactions'
_journal_page_first 3719
_journal_paper_doi 10.1039/a905174k
_journal_year 1999
_chemical_formula_sum 'C54 H48 P2 Ru Si'
_chemical_formula_weight 888.08
_space_group_IT_number 14
_symmetry_cell_setting monoclinic
_symmetry_space_group_name_Hall '-P 2ybc'
_symmetry_space_group_name_H-M 'P 1 21/c 1'
_cell_angle_alpha 90.00000
_cell_angle_beta 112.8510(10)
_cell_angle_gamma 90.00000
_cell_formula_units_Z 4
_cell_length_a 19.4200(14)
_cell_length_b 14.8890(12)
_cell_length_c 17.1730(15)
_cell_measurement_reflns_used 5298
_cell_measurement_temperature 293
_cell_measurement_theta_max 28
_cell_measurement_theta_min 2
_cell_volume 4575.8(6)
_computing_cell_refinement 'Siemens SAINT (Siemens, 1995)'
_computing_data_collection 'Siemens SMART (Siemens, 1995)'
_computing_data_reduction 'xtal ADDREF SORTRF'
_computing_molecular_graphics xtal
_computing_publication_material 'xtal BONDLA CIFIO'
_computing_structure_refinement 'xtal CRYLSQ'
_computing_structure_solution xtal
_diffrn_ambient_temperature 293
_diffrn_measurement_device_type
;
Bruker SMART CCD diffractometer
;
_diffrn_measurement_method '\w scans'
_diffrn_radiation_detector 'CCD area detector'
_diffrn_radiation_monochromator graphite
_diffrn_radiation_source 'sealed tube'
_diffrn_radiation_type 'Mo K\a'
_diffrn_radiation_wavelength .71073
_diffrn_reflns_av_R_equivalents .077
_diffrn_reflns_av_sigmaI/netI .113
_diffrn_reflns_limit_h_max 23
_diffrn_reflns_limit_h_min 0
_diffrn_reflns_limit_k_max 17
_diffrn_reflns_limit_k_min 0
_diffrn_reflns_limit_l_max 18
_diffrn_reflns_limit_l_min -20
_diffrn_reflns_number 50803
_diffrn_reflns_theta_max 24.97
_diffrn_reflns_theta_min 1.14
_diffrn_standards_decay_% 0
_exptl_absorpt_coefficient_mu .47
_exptl_absorpt_correction_T_max .914
_exptl_absorpt_correction_T_min .611
_exptl_absorpt_correction_type multi-scan
_exptl_absorpt_process_details
;
 SADABS; Sheldrick, 1996
;
_exptl_crystal_density_diffrn 1.289
_exptl_crystal_description flake
_exptl_crystal_F_000 1840
_exptl_crystal_size_max 0.35
_exptl_crystal_size_mid 0.25
_exptl_crystal_size_min .05
_refine_diff_density_max 1.306
_refine_diff_density_min -.423
_refine_ls_abs_structure_details none
_refine_ls_extinction_coef .00000
_refine_ls_extinction_method none
_refine_ls_goodness_of_fit_all 1.644
_refine_ls_goodness_of_fit_ref 1.94
_refine_ls_hydrogen_treatment noref
_refine_ls_matrix_type full
_refine_ls_number_constraints 0
_refine_ls_number_parameters 523
_refine_ls_number_reflns 5328
_refine_ls_number_restraints 0
_refine_ls_R_factor_all .093
_refine_ls_R_factor_gt .058
_refine_ls_shift/su_max .058
_refine_ls_shift/su_mean .003
_refine_ls_structure_factor_coef F
_refine_ls_weighting_scheme calc
_refine_ls_wR_factor_all .076
_refine_ls_wR_factor_ref .072
_reflns_d_resolution_high .842
_reflns_d_resolution_low 17.832
_reflns_limit_h_max 23
_reflns_limit_h_min 0
_reflns_limit_k_max 17
_reflns_limit_k_min 0
_reflns_limit_l_max 18
_reflns_limit_l_min -20
_reflns_number_gt 5328
_reflns_number_total 8031
_reflns_threshold_expression 'F    > 4.00 sig(F   )'
_cod_data_source_file 905174ksup1.cif
_cod_data_source_block br629
_cod_original_sg_symbol_Hall -p_2ybc
_cod_original_sg_symbol_H-M p_1_21/c_1
_cod_original_formula_sum 'C54 H48 P2 Ru1 Si1'
_cod_database_code 7027651

loop_
_symmetry_equiv_pos_as_xyz
+x,+y,+z
-x,1/2+y,1/2-z
-x,-y,-z
+x,1/2-y,1/2+z

loop_
_atom_site_label
_atom_site_fract_x
_atom_site_fract_y
_atom_site_fract_z
_atom_site_U_iso_or_equiv
_atom_site_adp_type
_atom_site_occupancy
Ru .26674(3) .28411(4) .05086(3) .0418(3) Uani 1.00000
P1 .25142(10) .15385(12) .11426(11) .0461(10) Uani 1.00000
C111 .1811(4) .1349(5) .1591(4) .052(4) Uani 1.00000
C112 .1072(4) .1507(6) .1063(5) .073(5) Uani 1.00000
C113 .0492(4) .1297(6) .1307(6) .086(6) Uani 1.00000
C114 .0633(6) .0910(7) .2070(7) .087(6) Uani 1.00000
C115 .1363(6) .0757(7) .2606(6) .092(6) Uani 1.00000
C116 .1933(4) .0961(5) .2359(5) .068(5) Uani 1.00000
C121 .2261(4) .0552(5) .0448(4) .050(4) Uani 1.00000
C122 .1944(4) .0644(5) -.0414(5) .057(4) Uani 1.00000
C123 .1662(5) -.0096(6) -.0939(5) .071(5) Uani 1.00000
C124 .1700(6) -.0931(6) -.0596(6) .087(6) Uani 1.00000
C125 .2009(6) -.1045(6) .0260(7) .093(6) Uani 1.00000
C126 .2282(5) -.0303(6) .0785(5) .085(6) Uani 1.00000
C131 .3406(4) .1214(4) .1974(5) .051(4) Uani 1.00000
C132 .3918(4) .0678(5) .1794(5) .072(5) Uani 1.00000
C133 .4640(5) .0573(7) .2396(7) .095(6) Uani 1.00000
C134 .4842(5) .0949(7) .3183(7) .097(7) Uani 1.00000
C135 .4349(5) .1473(6) .3373(5) .077(5) Uani 1.00000
C136 .3642(4) .1594(5) .2771(5) .060(4) Uani 1.00000
P2 .24132(10) .39124(12) .13138(12) .0473(10) Uani 1.00000
C211 .1547(4) .3841(4) .1516(4) .048(4) Uani 1.00000
C212 .0876(4) .4149(5) .0934(5) .064(4) Uani 1.00000
C213 .0222(4) .4018(6) .1085(6) .081(6) Uani 1.00000
C214 .0251(5) .3608(6) .1809(6) .081(6) Uani 1.00000
C215 .0918(5) .3301(6) .2374(5) .072(5) Uani 1.00000
C216 .1564(4) .3411(5) .2235(5) .057(4) Uani 1.00000
C221 .2364(4) .5013(5) .0806(4) .051(4) Uani 1.00000
C222 .1902(4) .5119(5) -.0041(5) .062(5) Uani 1.00000
C223 .1887(4) .5896(6) -.0477(5) .069(5) Uani 1.00000
C224 .2346(6) .6597(6) -.0069(6) .081(6) Uani 1.00000
C225 .2795(6) .6528(6) .0757(6) .097(6) Uani 1.00000
C226 .2809(4) .5733(5) .1210(5) .073(5) Uani 1.00000
C231 .3098(4) .4132(5) .2388(4) .054(4) Uani 1.00000
C232 .2942(4) .4706(5) .2942(5) .067(5) Uani 1.00000
C233 .3473(6) .4857(6) .3746(5) .081(6) Uani 1.00000
C234 .4167(5) .4450(7) .3996(5) .082(6) Uani 1.00000
C235 .4330(4) .3889(6) .3466(6) .077(5) Uani 1.00000
C236 .3797(4) .3734(5) .2657(4) .056(4) Uani 1.00000
C1 .1562(4) .2839(4) -.0217(4) .045(3) Uani 1.00000
C2 .0927(4) .2828(5) -.0664(4) .051(4) Uani 1.00000
C201 .0126(4) .2704(5) -.1151(4) .050(4) Uani 1.00000
C202 -.0356(4) .3427(5) -.1447(5) .069(5) Uani 1.00000
C203 -.1103(5) .3297(6) -.1895(6) .081(6) Uani 1.00000
C204 -.1403(4) .2448(7) -.2054(5) .071(5) Uani 1.00000
C2041 -.2188(4) .2305(6) -.2529(5) .084(6) Uani 1.00000
C2042 -.2844(5) .2175(7) -.2958(6) .095(6) Uani 1.00000
C205 -.0933(4) .1726(6) -.1748(5) .069(5) Uani 1.00000
C206 -.0180(4) .1840(5) -.1290(5) .065(5) Uani 1.00000
Si -.38300(12) .19182(18) -.35088(18) .0827(15) Uani 1.00000
C241 -.4230(5) .1854(7) -.2686(7) .113(7) Uani 1.00000
C242 -.3923(6) .0825(7) -.4066(7) .124(8) Uani 1.00000
C243 -.4254(5) .2787(7) -.4311(7) .120(7) Uani 1.00000
C01 .2918(5) .2769(7) -.0638(5) .072(5) Uani 1.00000
C02 .3121(4) .3647(6) -.0291(5) .064(5) Uani 1.00000
C03 .3680(4) .3568(6) .0524(5) .060(5) Uani 1.00000
C04 .3866(4) .2679(6) .0693(6) .069(5) Uani 1.00000
C05 .3420(5) .2176(6) -.0010(7) .080(6) Uani 1.00000
H112 .09602 .17731 .05114 .09000 Uiso 1.00000
H113 -.00221 .14021 .09215 .10800 Uiso 1.00000
H114 .02274 .07633 .22440 .10500 Uiso 1.00000
H115 .14634 .04915 .31535 .10800 Uiso 1.00000
H116 .24466 .08456 .27524 .08800 Uiso 1.00000
H122 .19094 .12357 -.06728 .07300 Uiso 1.00000
H123 .14404 -.00228 -.15507 .08600 Uiso 1.00000
H124 .15074 -.14557 -.09669 .10200 Uiso 1.00000
H125 .20483 -.16385 .05110 .11100 Uiso 1.00000
H126 .24834 -.03977 .13890 .09500 Uiso 1.00000
H132 .37625 .03847 .12419 .09400 Uiso 1.00000
H133 .50018 .02105 .22800 .11800 Uiso 1.00000
H134 .53482 .08704 .36110 .11300 Uiso 1.00000
H135 .44945 .17439 .39308 .10000 Uiso 1.00000
H136 .32968 .19643 .29051 .07600 Uiso 1.00000
H212 .08540 .44437 .04249 .07900 Uiso 1.00000
H213 -.02579 .41979 .06662 .09500 Uiso 1.00000
H214 -.02065 .35216 .19025 .09600 Uiso 1.00000
H215 .09357 .30133 .28916 .09000 Uiso 1.00000
H216 .20282 .31939 .26411 .07400 Uiso 1.00000
H222 .15788 .46168 -.03344 .07700 Uiso 1.00000
H223 .15546 .59657 -.10745 .08600 Uiso 1.00000
H224 .23629 .71391 -.03830 .10400 Uiso 1.00000
H225 .30885 .70375 .10472 .11700 Uiso 1.00000
H226 .31261 .56963 .17992 .09200 Uiso 1.00000
H232 .24547 .49850 .27776 .08700 Uiso 1.00000
H233 .33756 .52491 .41538 .10000 Uiso 1.00000
H234 .45412 .45675 .45528 .10200 Uiso 1.00000
H235 .48202 .36005 .36636 .09600 Uiso 1.00000
H236 .39223 .33362 .22746 .07100 Uiso 1.00000
H202 -.01556 .40429 -.13428 .08500 Uiso 1.00000
H203 -.14298 .38106 -.21008 .10000 Uiso 1.00000
H205 -.11484 .11171 -.18592 .08900 Uiso 1.00000
H206 .01465 .13218 -.10699 .08500 Uiso 1.00000
H241a -.47483 .16998 -.29261 .15800 Uiso 1.00000
H241b -.41895 .24318 -.24086 .15800 Uiso 1.00000
H241c -.39724 .14249 -.22605 .15800 Uiso 1.00000
H242a -.44420 .07156 -.44028 .17000 Uiso 1.00000
H242b -.37467 .03529 -.36590 .17000 Uiso 1.00000
H242c -.36517 .08336 -.44126 .17000 Uiso 1.00000
H243a -.47807 .27029 -.45815 .16400 Uiso 1.00000
H243b -.40385 .27990 -.47149 .16400 Uiso 1.00000
H243c -.41760 .33768 -.40374 .16400 Uiso 1.00000
H01 .25250 .26159 -.11715 .09200 Uiso 1.00000
H02 .29069 .42026 -.05767 .08400 Uiso 1.00000
H03 .38945 .40755 .09023 .07700 Uiso 1.00000
H04 .42411 .24280 .12230 .08900 Uiso 1.00000
H05 .34397 .15282 -.00908 .10300 Uiso 1.00000

loop_
_atom_site_aniso_label
_atom_site_aniso_U_11
_atom_site_aniso_U_22
_atom_site_aniso_U_33
_atom_site_aniso_U_12
_atom_site_aniso_U_13
_atom_site_aniso_U_23
Ru .0341(3) .0501(3) .0401(3) -.0018(3) .0131(2) -.0033(3)
P1 .0472(11) .0464(11) .0439(12) .0020(9) .0167(9) .0002(9)
C111 .053(5) .055(5) .045(5) -.006(4) .015(4) -.004(4)
C112 .065(5) .091(6) .072(6) .004(5) .036(5) .016(5)
C113 .060(5) .116(8) .098(8) -.005(5) .047(6) .004(6)
C114 .091(7) .106(8) .084(7) -.023(6) .057(6) -.005(6)
C115 .112(8) .097(7) .070(7) -.026(7) .040(6) .008(6)
C116 .065(5) .074(6) .068(6) -.009(4) .029(5) .014(5)
C121 .061(5) .045(4) .043(5) -.008(4) .019(4) .001(4)
C122 .054(5) .053(5) .058(5) -.008(4) .017(4) -.008(4)
C123 .098(7) .066(6) .056(5) -.006(5) .037(5) -.011(5)
C124 .122(8) .064(6) .069(7) -.014(6) .030(6) -.027(5)
C125 .137(9) .052(6) .092(8) -.006(6) .045(7) -.002(5)
C126 .118(8) .062(6) .065(6) -.012(6) .025(5) -.011(5)
C131 .053(4) .041(4) .055(5) .007(4) .017(4) .007(4)
C132 .062(5) .071(5) .080(6) .016(5) .025(5) -.001(5)
C133 .065(6) .092(7) .118(9) .029(5) .025(6) .009(7)
C134 .060(6) .089(8) .112(9) -.001(6) .000(6) .030(7)
C135 .061(5) .078(6) .069(6) .001(5) -.001(5) .007(5)
C136 .058(5) .063(5) .051(5) .003(4) .012(4) .003(4)
P2 .0442(11) .0476(11) .0441(12) .0020(9) .0106(9) -.0022(9)
C211 .054(4) .047(4) .044(4) .006(4) .021(4) .000(4)
C212 .056(5) .071(5) .063(5) .017(4) .020(4) .022(4)
C213 .047(5) .100(7) .092(7) .013(5) .022(5) .016(6)
C214 .068(6) .105(7) .083(7) .012(5) .044(5) .012(6)
C215 .075(6) .087(6) .060(6) .004(5) .034(5) .004(5)
C216 .057(5) .067(5) .051(5) .007(4) .025(4) .004(4)
C221 .049(4) .053(5) .045(5) .008(4) .012(4) .003(4)
C222 .062(5) .050(5) .074(6) .008(4) .027(5) .012(4)
C223 .072(6) .066(6) .064(6) .009(5) .023(5) .011(5)
C224 .122(8) .057(6) .065(6) .007(6) .037(6) .005(5)
C225 .131(9) .050(5) .088(8) -.019(5) .019(7) -.002(5)
C226 .084(6) .053(5) .065(6) -.015(5) .011(5) .000(4)
C231 .054(5) .044(4) .053(5) .000(4) .008(4) -.000(4)
C232 .080(6) .068(5) .047(5) -.017(5) .016(4) -.014(4)
C233 .103(7) .078(6) .057(6) -.027(6) .024(6) -.022(5)
C234 .086(7) .088(7) .047(6) -.043(6) -.002(5) -.004(5)
C235 .068(6) .081(6) .060(6) -.019(5) .003(5) .006(5)
C236 .052(4) .060(5) .045(5) -.004(4) .005(4) -.000(4)
C1 .046(4) .040(4) .056(4) -.008(4) .028(4) -.007(4)
C2 .042(4) .067(5) .041(4) .003(4) .011(3) -.003(4)
C201 .041(4) .068(5) .043(4) .004(4) .018(3) .001(4)
C202 .053(5) .070(5) .075(6) .002(4) .015(4) .005(5)
C203 .050(5) .090(7) .089(7) .010(5) .012(5) .008(6)
C204 .036(4) .101(7) .066(6) -.007(5) .009(4) -.004(5)
C2041 .044(5) .121(8) .078(6) .003(5) .013(4) -.019(6)
C2042 .052(5) .124(8) .086(7) .006(6) .002(5) -.010(6)
C205 .053(5) .079(6) .071(6) -.011(5) .018(4) -.015(5)
C206 .043(4) .071(5) .075(6) -.000(4) .015(4) .001(4)
Si .0453(13) .0893(19) .093(2) -.0056(13) .0051(13) -.0010(15)
C241 .076(6) .139(9) .126(9) .002(6) .039(6) .001(7)
C242 .127(9) .101(8) .147(10) -.018(7) .057(8) -.025(7)
C243 .083(7) .108(8) .143(10) -.011(6) .013(7) .034(7)
C01 .083(6) .110(7) .032(4) -.024(6) .031(4) -.019(5)
C02 .057(5) .083(6) .062(6) -.002(5) .033(4) .012(5)
C03 .046(4) .072(6) .069(6) -.015(4) .031(4) -.010(5)
C04 .052(5) .074(6) .093(7) -.001(5) .042(5) .007(5)
C05 .086(6) .070(6) .120(8) -.016(6) .078(6) -.025(7)

loop_
_atom_type_symbol
_atom_type_oxidation_number
_atom_type_number_in_cell
_atom_type_scat_dispersion_real
_atom_type_scat_dispersion_imag
_atom_type_scat_source
C 0 216 .002 .002 'Int Tables Vol IV Tables 2.2B and 2.3.1'
H 0 192 0 0 'Int Tables Vol IV Tables 2.2B and 2.3.1'
P 0 8 .09 .095 'Int Tables Vol IV Tables 2.2B and 2.3.1'
Ru 0 4 -1.42 .836 'Int Tables Vol IV Tables 2.2B and 2.3.1'
Si 0 4 .072 .071 'Int Tables Vol IV Tables 2.2B and 2.3.1'

loop_
_geom_angle_atom_site_label_1
_geom_angle_atom_site_label_2
_geom_angle_atom_site_label_3
_geom_angle
P1 Ru P2 101.77(8)
P1 Ru C1 89.4(2)
P1 Ru C01 119.7(3)
P1 Ru C02 153.4(2)
P1 Ru C03 132.7(2)
P1 Ru C04 99.3(2)
P1 Ru C05 92.3(3)
P2 Ru C1 87.0(2)
P2 Ru C01 138.4(3)
P2 Ru C02 103.0(2)
P2 Ru C03 92.9(2)
P2 Ru C04 116.5(2)
P2 Ru C05 152.2(2)
C1 Ru C01 89.9(3)
C1 Ru C02 101.4(3)
C1 Ru C03 136.6(3)
C1 Ru C04 152.2(3)
C1 Ru C05 117.3(3)
C01 Ru C02 37.4(3)
C01 Ru C03 62.4(3)
C01 Ru C04 62.8(3)
C01 Ru C05 38.0(3)
C02 Ru C03 36.5(3)
C02 Ru C04 60.7(3)
C02 Ru C05 61.1(3)
C03 Ru C04 35.7(3)
C03 Ru C05 60.5(3)
C04 Ru C05 36.6(3)
Ru P1 C111 125.7(2)
Ru P1 C121 114.7(3)
Ru P1 C131 109.5(2)
C111 P1 C121 95.5(4)
C111 P1 C131 105.4(3)
C121 P1 C131 103.3(3)
P1 C111 C112 116.7(6)
P1 C111 C116 126.2(6)
C112 C111 C116 116.6(8)
C111 C112 C113 121.5(8)
C111 C112 H112 119.3(9)
C113 C112 H112 119.2(7)
C112 C113 C114 120.3(8)
C112 C113 H113 120.0(10)
C114 C113 H113 119.6(11)
C113 C114 C115 119.0(11)
C113 C114 H114 120.6(9)
C115 C114 H114 120.4(11)
C114 C115 C116 120.2(9)
C114 C115 H115 118.9(13)
C116 C115 H115 120.8(10)
C111 C116 C115 122.3(7)
C111 C116 H116 119.1(9)
C115 C116 H116 118.5(9)
P1 C121 C122 121.1(5)
P1 C121 C126 120.3(6)
C122 C121 C126 117.9(6)
C121 C122 C123 121.2(7)
C121 C122 H122 120.2(7)
C123 C122 H122 118.6(7)
C122 C123 C124 120.0(7)
C122 C123 H123 120.5(8)
C124 C123 H123 119.5(8)
C123 C124 C125 120.3(8)
C123 C124 H124 120.0(9)
C125 C124 H124 119.7(9)
C124 C125 C126 119.8(8)
C124 C125 H125 121.0(9)
C126 C125 H125 119.3(10)
C121 C126 C125 120.9(8)
C121 C126 H126 120.8(8)
C125 C126 H126 118.2(9)
P1 C131 C132 121.1(6)
P1 C131 C136 120.9(6)
C132 C131 C136 117.4(6)
C131 C132 C133 119.8(8)
C131 C132 H132 119.3(7)
C133 C132 H132 120.9(9)
C132 C133 C134 120.5(10)
C132 C133 H133 120.8(11)
C134 C133 H133 118.6(9)
C133 C134 C135 120.5(8)
C133 C134 H134 120.7(11)
C135 C134 H134 118.8(11)
C134 C135 C136 118.9(8)
C134 C135 H135 120.5(8)
C136 C135 H135 120.6(9)
C131 C136 C135 122.8(8)
C131 C136 H136 118.5(6)
C135 C136 H136 118.7(8)
Ru P2 C211 120.0(2)
Ru P2 C221 108.6(3)
Ru P2 C231 119.3(3)
C211 P2 C221 104.8(3)
C211 P2 C231 100.3(4)
C221 P2 C231 101.6(3)
P2 C211 C212 121.2(6)
P2 C211 C216 119.1(5)
C212 C211 C216 119.5(8)
C211 C212 C213 119.2(8)
C211 C212 H212 120.4(9)
C213 C212 H212 120.4(7)
C212 C213 C214 120.6(7)
C212 C213 H213 120.1(10)
C214 C213 H213 119.2(9)
C213 C214 C215 119.3(10)
C213 C214 H214 119.5(8)
C215 C214 H214 121.1(10)
C214 C215 C216 121.1(9)
C214 C215 H215 119.0(10)
C216 C215 H215 119.9(7)
C211 C216 C215 120.2(6)
C211 C216 H216 120.0(8)
C215 C216 H216 119.8(8)
P2 C221 C222 119.3(5)
P2 C221 C226 123.0(5)
C222 C221 C226 117.4(7)
C221 C222 C223 122.3(7)
C221 C222 H222 118.4(7)
C223 C222 H222 119.2(7)
C222 C223 C224 119.4(7)
C222 C223 H223 121.6(8)
C224 C223 H223 119.0(8)
C223 C224 C225 120.2(8)
C223 C224 H224 120.0(8)
C225 C224 H224 119.7(8)
C224 C225 C226 120.7(8)
C224 C225 H225 119.7(9)
C226 C225 H225 119.6(8)
C221 C226 C225 120.0(7)
C221 C226 H226 120.3(8)
C225 C226 H226 119.8(8)
P2 C231 C232 121.9(5)
P2 C231 C236 119.5(6)
C232 C231 C236 118.6(6)
C231 C232 C233 120.3(8)
C231 C232 H232 120.6(6)
C233 C232 H232 119.0(9)
C232 C233 C234 119.7(9)
C232 C233 H233 122.2(10)
C234 C233 H233 118.1(8)
C233 C234 C235 120.9(7)
C233 C234 H234 119.6(10)
C235 C234 H234 119.5(10)
C234 C235 C236 119.5(8)
C234 C235 H235 119.1(8)
C236 C235 H235 121.4(9)
C231 C236 C235 121.0(8)
C231 C236 H236 120.0(6)
C235 C236 H236 119.0(7)
Ru C1 C2 177.5(7)
C1 C2 C201 171.8(8)
C2 C201 C202 121.8(7)
C2 C201 C206 120.1(6)
C202 C201 C206 118.0(6)
C201 C202 C203 121.0(7)
C201 C202 H202 119.5(7)
C203 C202 H202 119.4(8)
C202 C203 C204 121.1(8)
C202 C203 H203 119.8(9)
C204 C203 H203 119.1(7)
C203 C204 C2041 121.6(8)
C203 C204 C205 118.4(7)
C2041 C204 C205 120.1(8)
C204 C2041 C2042 177.4(11)
C2041 C2042 Si 174.2(9)
C204 C205 C206 121.5(8)
C204 C205 H205 118.5(7)
C206 C205 H205 120.0(8)
C201 C206 C205 119.9(7)
C201 C206 H206 119.5(6)
C205 C206 H206 120.6(7)
C2042 Si C241 106.4(4)
C2042 Si C242 108.9(5)
C2042 Si C243 108.5(5)
C241 Si C242 111.1(6)
C241 Si C243 114.1(5)
C242 Si C243 107.8(5)
Si C241 H241a 111.4(8)
Si C241 H241b 110.4(9)
Si C241 H241c 111.5(9)
H241a C241 H241b 107.2(11)
H241a C241 H241c 108.7(11)
H241b C241 H241c 107.4(10)
Si C242 H242a 109.2(9)
Si C242 H242b 109.4(9)
Si C242 H242c 110.4(9)
H242a C242 H242b 108.0(11)
H242a C242 H242c 109.7(11)
H242b C242 H242c 110.1(11)
Si C243 H243a 110.9(9)
Si C243 H243b 111.6(8)
Si C243 H243c 109.3(8)
H243a C243 H243b 110.2(11)
H243a C243 H243c 106.8(11)
H243b C243 H243c 107.8(11)
Ru C01 C02 72.8(5)
Ru C01 C05 71.5(6)
Ru C01 H01 119.5(8)
C02 C01 C05 104.6(6)
C02 C01 H01 126.9(9)
C05 C01 H01 128.5(10)
Ru C02 C01 69.8(5)
Ru C02 C03 71.4(5)
Ru C02 H02 124.9(7)
C01 C02 C03 108.7(7)
C01 C02 H02 125.2(7)
C03 C02 H02 126.1(8)
Ru C03 C02 72.1(5)
Ru C03 C04 72.2(5)
Ru C03 H03 121.8(7)
C02 C03 C04 109.2(7)
C02 C03 H03 124.2(8)
C04 C03 H03 126.5(7)
Ru C04 C03 72.1(5)
Ru C04 C05 71.0(6)
Ru C04 H04 121.5(8)
C03 C04 C05 108.0(7)
C03 C04 H04 126.6(8)
C05 C04 H04 125.3(8)
Ru C05 C01 70.5(6)
Ru C05 C04 72.4(6)
Ru C05 H05 124.4(9)
C01 C05 C04 109.3(8)
C01 C05 H05 123.4(9)
C04 C05 H05 127.2(9)

loop_
_geom_bond_atom_site_label_1
_geom_bond_atom_site_label_2
_geom_bond_distance
Ru P1 2.299(2)
Ru P2 2.287(2)
Ru C1 2.021(6)
Ru C01 2.207(9)
Ru C02 2.245(10)
Ru C03 2.237(8)
Ru C04 2.238(9)
Ru C05 2.219(12)
P1 C111 1.832(9)
P1 C121 1.834(7)
P1 C131 1.830(6)
C111 C112 1.387(10)
C111 C116 1.373(12)
C112 C113 1.381(15)
C112 H112 .971(9)
C113 C114 1.359(15)
C113 H113 .973(7)
C114 C115 1.377(13)
C114 H114 .970(13)
C115 C116 1.364(16)
C115 H115 .967(10)
C116 H116 .979(7)
C121 C122 1.372(10)
C121 C126 1.393(11)
C122 C123 1.393(11)
C122 H122 .977(7)
C123 C124 1.366(12)
C123 H123 .974(8)
C124 C125 1.366(14)
C124 H124 .985(9)
C125 C126 1.392(12)
C125 H125 .974(9)
C126 H126 .967(8)
C131 C132 1.400(12)
C131 C136 1.384(11)
C132 C133 1.390(11)
C132 H132 .979(8)
C133 C134 1.372(17)
C133 H133 .967(12)
C134 C135 1.369(15)
C134 H134 .979(8)
C135 C136 1.372(10)
C135 H135 .975(9)
C136 H136 .963(9)
P2 C211 1.849(8)
P2 C221 1.841(7)
P2 C231 1.836(6)
C211 C212 1.377(9)
C211 C216 1.379(11)
C212 C213 1.406(13)
C212 H212 .964(8)
C213 C214 1.366(15)
C213 H213 .968(7)
C214 C215 1.361(11)
C214 H214 .970(11)
C215 C216 1.376(14)
C215 H215 .975(9)
C216 H216 .956(6)
C221 C222 1.390(10)
C221 C226 1.383(10)
C222 C223 1.373(12)
C222 H222 .980(7)
C223 C224 1.375(12)
C223 H223 .983(7)
C224 C225 1.350(12)
C224 H224 .977(9)
C225 C226 1.411(12)
C225 H225 .963(9)
C226 H226 .960(7)
C231 C232 1.397(12)
C231 C236 1.385(10)
C232 C233 1.384(10)
C232 H232 .970(8)
C233 C234 1.386(14)
C233 H233 .985(10)
C234 C235 1.361(14)
C234 H234 .966(7)
C235 C236 1.393(10)
C235 H235 .976(8)
C236 H236 .982(8)
C1 C2 1.173(9)
C2 C201 1.463(9)
C201 C202 1.387(10)
C201 C206 1.397(11)
C202 C203 1.366(11)
C202 H202 .986(8)
C203 C204 1.375(13)
C203 H203 .968(9)
C204 C2041 1.438(10)
C204 C205 1.375(12)
C2041 C2042 1.214(11)
C2042 Si 1.817(8)
C205 C206 1.377(10)
C205 H205 .986(8)
C206 H206 .977(7)
Si C241 1.860(13)
Si C242 1.860(11)
Si C243 1.835(10)
C241 H241a .956(9)
C241 H241b .971(11)
C241 H241c .954(10)
C242 H242a .961(10)
C242 H242b .956(11)
C242 H242c .937(14)
C243 H243a .952(10)
C243 H243b .940(14)
C243 H243c .980(10)
C01 C02 1.428(13)
C01 C05 1.441(12)
C01 H01 .964(7)
C02 C03 1.404(10)
C02 H02 .969(8)
C03 C04 1.373(12)
C03 H03 .977(8)
C04 C05 1.399(12)
C04 H04 .992(8)
C05 H05 .978(9)

loop_
_geom_contact_atom_site_label_1
_geom_contact_atom_site_label_2
_geom_contact_distance
_geom_contact_site_symmetry_2
Ru C111 3.682(8) .
Ru C112 4.092(10) .
Ru C121 3.490(7) .
Ru C122 3.668(7) .
Ru C131 3.384(7) .
Ru C136 4.051(7) .
Ru C211 3.589(8) .
Ru C221 3.362(7) .
Ru C222 3.675(7) .
Ru C231 3.565(7) .
Ru C236 3.728(6) .
Ru C2 3.193(6) .
Ru H112 3.6787(6) .
Ru H122 3.1108(5) .
Ru H222 3.3434(5) .
Ru H236 3.1528(5) .
Ru H01 2.8096(6) .
Ru H02 2.9108(6) .
Ru H03 2.8745(6) .
Ru H04 2.8829(5) .
Ru H05 2.8860(6) .
P1 C112 2.751(9) .
P1 C116 2.865(10) .
P1 C122 2.802(8) .
P1 C126 2.808(9) .
P1 C132 2.821(8) .
P1 C136 2.805(7) .
P1 C1 3.045(6) .
C111 C113 2.415(12) .
C111 C114 2.792(15) .
C111 C115 2.398(15) .
C111 C121 2.713(12) .
C111 C131 2.913(10) .
C111 H112 2.046(6) .
C111 H116 2.037(6) .
C112 C114 2.377(16) .
C112 C115 2.725(13) .
C112 C116 2.348(10) .
C112 H113 2.049(9) .
C113 C115 2.357(12) .
C113 C116 2.723(10) .
C113 H112 2.040(12) .
C113 H114 2.032(12) .
C114 C116 2.376(14) .
C114 H113 2.024(9) .
C114 H115 2.029(9) .
C115 H114 2.046(12) .
C115 H116 2.024(12) .
C116 H115 2.037(10) .
C121 C123 2.409(10) .
C121 C124 2.786(11) .
C121 C125 2.424(11) .
C121 C131 2.873(9) .
C121 H122 2.046(7) .
C121 H126 2.063(7) .
C122 C124 2.389(11) .
C122 C125 2.751(12) .
C122 C126 2.369(11) .
C122 H123 2.066(7) .
C123 C125 2.369(13) .
C123 C126 2.745(11) .
C123 H122 2.049(8) .
C123 H124 2.045(8) .
C124 C126 2.386(12) .
C124 H123 2.032(9) .
C124 H125 2.045(9) .
C125 H124 2.042(10) .
C125 H126 2.037(10) .
C126 H125 2.052(9) .
C131 C133 2.414(12) .
C131 C134 2.784(10) .
C131 C135 2.420(10) .
C131 H132 2.064(8) .
C131 H136 2.028(8) .
C132 C134 2.398(12) .
C132 C135 2.773(12) .
C132 C136 2.379(13) .
C132 H133 2.060(8) .
C133 C135 2.380(16) .
C133 C136 2.728(14) .
C133 H132 2.071(9) .
C133 H134 2.052(10) .
C134 C136 2.360(12) .
C134 H133 2.021(13) .
C134 H135 2.044(12) .
C135 H134 2.030(9) .
C135 H136 2.020(9) .
C136 H116 2.565(8) .
C136 H135 2.049(6) .
P2 C212 2.820(8) .
P2 C216 2.793(9) .
P2 C222 2.798(8) .
P2 C226 2.842(8) .
P2 C232 2.835(8) .
P2 C236 2.792(6) .
P2 C1 2.970(6) .
C211 C213 2.399(10) .
C211 C214 2.773(13) .
C211 C215 2.388(13) .
C211 C221 2.924(11) .
C211 C231 2.829(9) .
C211 H212 2.042(6) .
C211 H216 2.033(7) .
C212 C214 2.408(15) .
C212 C215 2.750(12) .
C212 C216 2.381(10) .
C212 H213 2.068(8) .
C213 C215 2.354(11) .
C213 C216 2.741(10) .
C213 H212 2.068(11) .
C213 H214 2.028(11) .
C214 C216 2.384(12) .
C214 H213 2.023(9) .
C214 H215 2.022(9) .
C215 H214 2.039(9) .
C215 H216 2.029(9) .
C216 H215 2.045(9) .
C221 C223 2.420(11) .
C221 C224 2.791(12) .
C221 C225 2.420(11) .
C221 C231 2.850(9) .
C221 H222 2.047(6) .
C221 H226 2.043(6) .
C222 C224 2.373(12) .
C222 C225 2.728(11) .
C222 C226 2.370(10) .
C222 H212 2.656(9) .
C222 H223 2.066(8) .
C223 C225 2.362(11) .
C223 C226 2.762(10) .
C223 H222 2.040(9) .
C223 H224 2.047(9) .
C224 C226 2.399(12) .
C224 H223 2.041(8) .
C224 H225 2.009(8) .
C225 H224 2.021(9) .
C225 H226 2.064(9) .
C226 H225 2.065(8) .
C231 C233 2.412(11) .
C231 C234 2.776(10) .
C231 C235 2.417(9) .
C231 H216 2.676(8) .
C231 H226 2.548(7) .
C231 H232 2.067(8) .
C231 H236 2.060(8) .
C232 C234 2.395(11) .
C232 C235 2.770(12) .
C232 C236 2.392(12) .
C232 H226 2.588(9) .
C232 H233 2.082(8) .
C233 C235 2.389(15) .
C233 C236 2.758(13) .
C233 H232 2.039(8) .
C233 H234 2.044(9) .
C234 C236 2.379(11) .
C234 H233 2.043(11) .
C234 H235 2.024(11) .
C235 H234 2.020(9) .
C235 H236 2.057(9) .
C236 H235 2.076(6) .
C1 C201 2.629(9) .
C1 C01 2.990(13) .
C1 H112 2.567(8) .
C1 H122 2.679(7) .
C1 H222 2.655(6) .
C2 C202 2.491(10) .
C2 C206 2.478(10) .
C2 H112 2.539(7) .
C2 H202 2.673(7) .
C2 H206 2.644(7) .
C201 C203 2.397(10) .
C201 C204 2.792(9) .
C201 C205 2.401(10) .
C201 H202 2.060(7) .
C201 H206 2.061(8) .
C202 C204 2.387(11) .
C202 C205 2.735(11) .
C202 C206 2.386(11) .
C202 H203 2.029(7) .
C203 C2041 2.456(12) .
C203 C205 2.362(13) .
C203 C206 2.748(11) .
C203 H202 2.040(8) .
C204 C2042 2.652(10) .
C204 C206 2.401(10) .
C204 H203 2.030(10) .
C204 H205 2.038(10) .
C2041 C205 2.437(11) .
C2041 Si 3.027(8) .
C2041 H203 2.626(9) .
C2041 H205 2.593(8) .
C2042 C241 2.944(15) .
C2042 C242 2.992(13) .
C2042 C243 2.964(12) .
C205 H206 2.054(7) .
C206 H205 2.056(7) .
Si H241a 2.382(3) .
Si H241b 2.380(3) .
Si H241c 2.382(3) .
Si H242a 2.358(2) .
Si H242b 2.357(3) .
Si H242c 2.357(3) .
Si H243a 2.351(2) .
Si H243b 2.350(3) .
Si H243c 2.349(3) .
C242 C243 2.985(15) .
C01 C03 2.302(11) .
C01 C04 2.317(10) .
C01 H02 2.138(10) .
C01 H05 2.141(10) .
C02 C04 2.265(11) .
C02 C05 2.269(12) .
C02 H01 2.150(8) .
C02 H03 2.115(7) .
C03 C05 2.243(12) .
C03 H02 2.125(7) .
C03 H04 2.120(8) .
C04 H03 2.107(9) .
C04 H05 2.137(8) .
C05 H01 2.176(9) .
C05 H04 2.132(9) .
H112 H113 2.34171(13) .
H113 H114 2.33297(18) .
H114 H115 2.33517(14) .
H115 H116 2.32800(13) .
H116 H136 2.28756(13) .
H122 H123 2.35522(14) .
H123 H124 2.33930(16) .
H124 H125 2.3555(2) .
H125 H126 2.32613(14) .
H132 H133 2.38859(14) .
H133 H134 2.33414(18) .
H134 H135 2.33427(11) .
H135 H136 2.33201(13) .
H212 H213 2.37975(15) .
H212 H222 2.27452(13) .
H213 H214 2.31665(17) .
H214 H215 2.33492(12) .
H215 H216 2.33828(15) .
H216 H01 2.23933(14) 4
H222 H223 2.36744(15) .
H223 H224 2.34066(12) .
H224 H225 2.31362(18) .
H225 H226 2.36379(15) .
H232 H233 2.37817(15) .
H233 H234 2.32779(14) .
H234 H234 2.25111(10) '3 666'
H234 H235 2.31104(13) .
H235 H236 2.37798(16) .
H202 H203 2.33141(15) .
H205 H206 2.36781(15) .
H241a H241b 1.55120(8) .
H241a H241c 1.55139(8) .
H241a H04 2.33368(11) '4 454'
H241b H241c 1.55135(12) .
H242a H242b 1.55141(8) .
H242a H242c 1.55136(11) .
H242b H242c 1.55131(10) .
H243a H243b 1.55142(10) .
H243a H243c 1.55134(7) .
H243b H243c 1.55124(9) .
